data_7700345
loop_
_publ_author_name
'Liu, Xiangyu'
'Ma, Xiufang'
'Yang, Jinhui'
'Luo, Shuchang'
'Wang, Zheng'
'Ferrando-Soria, Jes\'us'
'Ma, Yulong'
'Shi, Quan'
'Pardo, Emilio'

_publ_section_title
;
 Solvent-induced single-crystal-to-single-crystal transformation and
 tunable magnetic properties of 1D azido-Cu(ii) chains with a carboxylate
 bridge.
;
_journal_issue 30
_journal_name_full 'Dalton transactions (Cambridge, England : 2003)'
_journal_page_first 11268
_journal_page_last 11277
_journal_paper_doi 10.1039/c9dt02031d
_journal_volume 48
_journal_year 2019
_chemical_formula_sum 'C7 H4 Cu N6 O2'
_chemical_formula_weight 267.70
_space_group_crystal_system triclinic
_space_group_IT_number 2
_space_group_name_Hall '-P 1'
_space_group_name_H-M_alt 'P -1'
_symmetry_space_group_name_Hall '-P 1'
_symmetry_space_group_name_H-M 'P -1'
_atom_sites_solution_hydrogens geom
_audit_creation_method SHELXL-2018/1
_audit_update_record
;
2019-02-26 deposited with the CCDC.    2019-06-24 downloaded from the CCDC.
;
_cell_angle_alpha 100.558(7)
_cell_angle_beta 97.836(9)
_cell_angle_gamma 101.571(9)
_cell_formula_units_Z 2
_cell_length_a 6.905(4)
_cell_length_b 7.141(4)
_cell_length_c 9.596(5)
_cell_measurement_reflns_used 763
_cell_measurement_temperature 296(2)
_cell_measurement_theta_max 24.93
_cell_measurement_theta_min 2.98
_cell_volume 448.3(4)
_computing_cell_refinement 'Bruker SAINT'
_computing_data_collection 'Bruker APEX2'
_computing_data_reduction 'Bruker SAINT'
_computing_molecular_graphics 'Bruker SHELXTL'
_computing_publication_material 'Bruker SHELXTL'
_computing_structure_refinement 'SHELXL-2018/1 (Sheldrick, 2018)'
_computing_structure_solution 'SHELXS-97 (Sheldrick, 2008)'
_diffrn_ambient_temperature 296(2)
_diffrn_measured_fraction_theta_full 0.976
_diffrn_measured_fraction_theta_max 0.976
_diffrn_measurement_device_type 'Bruker APEX-II CCD'
_diffrn_measurement_method '\f and \w scans'
_diffrn_radiation_type MoK\a
_diffrn_radiation_wavelength 0.71073
_diffrn_reflns_av_R_equivalents 0.0207
_diffrn_reflns_av_unetI/netI 0.0505
_diffrn_reflns_Laue_measured_fraction_full 0.976
_diffrn_reflns_Laue_measured_fraction_max 0.976
_diffrn_reflns_limit_h_max 8
_diffrn_reflns_limit_h_min -5
_diffrn_reflns_limit_k_max 8
_diffrn_reflns_limit_k_min -8
_diffrn_reflns_limit_l_max 10
_diffrn_reflns_limit_l_min -11
_diffrn_reflns_number 2295
_diffrn_reflns_point_group_measured_fraction_full 0.976
_diffrn_reflns_point_group_measured_fraction_max 0.976
_diffrn_reflns_theta_full 25.242
_diffrn_reflns_theta_max 25.345
_diffrn_reflns_theta_min 2.195
_exptl_absorpt_coefficient_mu 2.429
_exptl_absorpt_correction_type multi-scan
_exptl_absorpt_process_details sadabs
_exptl_crystal_colour green
_exptl_crystal_density_diffrn 1.983
_exptl_crystal_description bulk
_exptl_crystal_F_000 266
_exptl_crystal_size_max 0.380
_exptl_crystal_size_mid 0.320
_exptl_crystal_size_min 0.200
_exptl_transmission_factor_max 0.7455
_exptl_transmission_factor_min 0.6376
_refine_diff_density_max 1.350
_refine_diff_density_min -1.240
_refine_diff_density_rms 0.273
_refine_ls_extinction_method none
_refine_ls_goodness_of_fit_ref 1.119
_refine_ls_hydrogen_treatment constr
_refine_ls_matrix_type full
_refine_ls_number_parameters 148
_refine_ls_number_reflns 1611
_refine_ls_number_restraints 0
_refine_ls_restrained_S_all 1.119
_refine_ls_R_factor_all 0.0846
_refine_ls_R_factor_gt 0.0610
_refine_ls_shift/su_max 0.000
_refine_ls_shift/su_mean 0.000
_refine_ls_structure_factor_coef Fsqd
_refine_ls_weighting_details 'w=1/[\s^2^(Fo^2^)+(0.1465P)^2^] where P=(Fo^2^+2Fc^2^)/3'
_refine_ls_weighting_scheme calc
_refine_ls_wR_factor_gt 0.1955
_refine_ls_wR_factor_ref 0.2210
_reflns_Friedel_coverage 0.000
_reflns_number_gt 1167
_reflns_number_total 1611
_reflns_threshold_expression 'I > 2\s(I)'
_cod_data_source_file c9dt02031d2.cif
_cod_data_source_block xb8008_0m
_cod_depositor_comments 'Adding full bibliography for 7700345--7700347.cif.'
_cod_database_code 7700345
_shelx_shelxl_version_number 2018/1
_shelx_space_group_comment
; 
The symmetry employed for this shelxl refinement is uniquely defined 
by the following loop, which should always be used as a source of 
symmetry information in preference to the above space-group names. 
They are only intended as comments. 
;
_shelx_estimated_absorpt_t_min 0.459
_shelx_estimated_absorpt_t_max 0.642

loop_
_space_group_symop_operation_xyz
'x, y, z'
'-x, -y, -z'

loop_
_atom_site_label
_atom_site_type_symbol
_atom_site_fract_x
_atom_site_fract_y
_atom_site_fract_z
_atom_site_U_iso_or_equiv
_atom_site_adp_type
_atom_site_occupancy
_atom_site_site_symmetry_order
_atom_site_calc_flag
_atom_site_refinement_flags_posn
_atom_site_refinement_flags_adp
_atom_site_refinement_flags_occupancy
Cu1 Cu 0.500000 1.000000 0.500000 0.0236(4) Uani 1 2 d S . P
Cu2 Cu 0.500000 0.500000 0.500000 0.0262(5) Uani 1 2 d S . P
O1 O 0.3609(8) 1.0380(7) 0.3180(5) 0.0305(13) Uani 1 1 d . . .
O2 O 0.4569(10) 1.3525(7) 0.3028(5) 0.0371(14) Uani 1 1 d . . .
N1 N 0.3993(10) 0.7134(9) 0.4257(6) 0.0298(15) Uani 1 1 d . . .
N2 N 0.2611(11) 0.6527(9) 0.3218(7) 0.0313(15) Uani 1 1 d . . .
N3 N 0.1296(12) 0.5955(10) 0.2259(8) 0.047(2) Uani 1 1 d . . .
N4 N 0.1421(12) 0.9763(9) -0.3627(7) 0.0393(18) Uani 1 1 d . . .
N5 N 0.0230(11) 0.8149(10) -0.4195(7) 0.0369(17) Uani 1 1 d . . .
N6 N -0.0849(12) 0.6767(11) -0.4856(8) 0.045(2) Uani 1 1 d . . .
C3 C 0.3144(11) 1.1194(10) 0.0899(7) 0.0242(15) Uani 1 1 d . . .
C6 C 0.3850(11) 1.1740(10) 0.2483(7) 0.0239(16) Uani 1 1 d . . .
C8 C 0.1999(11) 1.0178(11) -0.2092(7) 0.0268(16) Uani 1 1 d . . .
C10 C 0.2827(12) 1.2118(11) -0.1421(8) 0.0321(18) Uani 1 1 d . . .
H10 H 0.302373 1.307228 -0.196299 0.039 Uiso 1 1 calc R U .
C11 C 0.1765(12) 0.8715(11) -0.1305(8) 0.0314(18) Uani 1 1 d . . .
H11 H 0.123634 0.741296 -0.176998 0.038 Uiso 1 1 calc R U .
C12 C 0.2333(12) 0.9233(11) 0.0187(8) 0.0324(18) Uani 1 1 d . . .
H12 H 0.217323 0.826615 0.072065 0.039 Uiso 1 1 calc R U .
C13 C 0.3361(12) 1.2625(11) 0.0077(8) 0.0327(19) Uani 1 1 d . . .
H13 H 0.386877 1.393256 0.053585 0.039 Uiso 1 1 calc R U .

loop_
_atom_site_aniso_label
_atom_site_aniso_U_11
_atom_site_aniso_U_22
_atom_site_aniso_U_33
_atom_site_aniso_U_23
_atom_site_aniso_U_13
_atom_site_aniso_U_12
Cu1 0.0369(8) 0.0134(6) 0.0179(7) 0.0029(5) -0.0025(5) 0.0053(5)
Cu2 0.0447(9) 0.0140(7) 0.0173(7) 0.0014(5) -0.0012(6) 0.0073(6)
O1 0.048(3) 0.021(3) 0.020(3) 0.007(2) -0.003(2) 0.006(2)
O2 0.068(4) 0.018(3) 0.022(3) 0.004(2) 0.000(3) 0.007(3)
N1 0.047(4) 0.016(3) 0.022(3) 0.003(2) -0.006(3) 0.006(3)
N2 0.047(4) 0.017(3) 0.029(4) 0.006(3) 0.005(3) 0.006(3)
N3 0.052(5) 0.032(4) 0.045(4) 0.003(3) -0.013(4) 0.000(4)
N4 0.057(5) 0.029(4) 0.021(3) 0.006(3) -0.010(3) -0.003(3)
N5 0.044(4) 0.035(4) 0.032(4) 0.015(3) 0.001(3) 0.007(3)
N6 0.048(5) 0.036(4) 0.041(4) 0.007(3) -0.005(4) -0.004(4)
C3 0.030(4) 0.017(3) 0.023(4) 0.003(3) 0.001(3) 0.004(3)
C6 0.032(4) 0.017(3) 0.022(4) 0.003(3) 0.001(3) 0.009(3)
C8 0.033(4) 0.031(4) 0.015(3) 0.004(3) 0.002(3) 0.008(3)
C10 0.042(4) 0.025(4) 0.027(4) 0.009(3) 0.002(3) 0.003(3)
C11 0.035(4) 0.027(4) 0.025(4) 0.001(3) -0.001(3) -0.002(3)
C12 0.041(5) 0.023(4) 0.032(4) 0.011(3) 0.000(4) 0.004(3)
C13 0.043(5) 0.021(4) 0.029(4) 0.003(3) 0.001(4) 0.001(3)

loop_
_atom_type_symbol
_atom_type_description
_atom_type_scat_dispersion_real
_atom_type_scat_dispersion_imag
_atom_type_scat_source
C C 0.0033 0.0016 'International Tables Vol C Tables 4.2.6.8 and 6.1.1.4'
H H 0.0000 0.0000 'International Tables Vol C Tables 4.2.6.8 and 6.1.1.4'
N N 0.0061 0.0033 'International Tables Vol C Tables 4.2.6.8 and 6.1.1.4'
O O 0.0106 0.0060 'International Tables Vol C Tables 4.2.6.8 and 6.1.1.4'
Cu Cu 0.3201 1.2651 'International Tables Vol C Tables 4.2.6.8 and 6.1.1.4'

loop_
_geom_angle_atom_site_label_1
_geom_angle_atom_site_label_2
_geom_angle_atom_site_label_3
_geom_angle
_geom_angle_site_symmetry_1
_geom_angle_site_symmetry_3
O1 Cu1 O1 180.0(3) 2_676 .
O1 Cu1 N1 88.2(2) 2_676 2_676
O1 Cu1 N1 91.8(2) . 2_676
O1 Cu1 N1 91.8(2) 2_676 .
O1 Cu1 N1 88.2(2) . .
N1 Cu1 N1 180.0 2_676 .
O2 Cu2 O2 180.0 2_676 1_545
O2 Cu2 N1 91.2(2) 2_676 .
O2 Cu2 N1 88.8(2) 1_545 .
O2 Cu2 N1 88.8(2) 2_676 2_666
O2 Cu2 N1 91.2(2) 1_545 2_666
N1 Cu2 N1 180.0 . 2_666
C6 O1 Cu1 134.2(5) . .
C6 O2 Cu2 131.2(5) . 1_565
N2 N1 Cu1 119.3(5) . .
N2 N1 Cu2 113.5(5) . .
Cu1 N1 Cu2 127.2(3) . .
N3 N2 N1 179.0(9) . .
N5 N4 C8 116.3(7) . .
N6 N5 N4 171.8(7) . .
C13 C3 C12 118.6(7) . .
C13 C3 C6 120.2(6) . .
C12 C3 C6 121.1(6) . .
O2 C6 O1 125.5(7) . .
O2 C6 C3 116.8(6) . .
O1 C6 C3 117.7(6) . .
C10 C8 C11 121.3(6) . .
C10 C8 N4 116.5(7) . .
C11 C8 N4 122.2(6) . .
C8 C10 C13 119.2(7) . .
C8 C10 H10 120.4 . .
C13 C10 H10 120.4 . .
C12 C11 C8 119.0(7) . .
C12 C11 H11 120.5 . .
C8 C11 H11 120.5 . .
C11 C12 C3 120.9(7) . .
C11 C12 H12 119.5 . .
C3 C12 H12 119.5 . .
C10 C13 C3 120.9(7) . .
C10 C13 H13 119.5 . .
C3 C13 H13 119.5 . .

loop_
_geom_bond_atom_site_label_1
_geom_bond_atom_site_label_2
_geom_bond_distance
_geom_bond_site_symmetry_2
Cu1 O1 1.966(5) 2_676
Cu1 O1 1.966(5) .
Cu1 N1 1.985(6) 2_676
Cu1 N1 1.985(6) .
Cu2 O2 1.942(5) 2_676
Cu2 O2 1.942(5) 1_545
Cu2 N1 2.001(6) .
Cu2 N1 2.001(6) 2_666
O1 C6 1.274(9) .
O2 C6 1.256(9) .
N1 N2 1.228(9) .
N2 N3 1.150(9) .
N4 N5 1.253(9) .
N4 C8 1.432(9) .
N5 N6 1.130(9) .
C3 C13 1.398(10) .
C3 C12 1.404(10) .
C3 C6 1.485(9) .
C8 C10 1.384(10) .
C8 C11 1.394(10) .
C10 C13 1.395(10) .
C10 H10 0.9300 .
C11 C12 1.391(10) .
C11 H11 0.9300 .
C12 H12 0.9300 .
C13 H13 0.9300 .

loop_
_geom_torsion_atom_site_label_1
_geom_torsion_atom_site_label_2
_geom_torsion_atom_site_label_3
_geom_torsion_atom_site_label_4
_geom_torsion
_geom_torsion_site_symmetry_1
Cu2 O2 C6 O1 -15.8(13) 1_565
Cu2 O2 C6 C3 161.4(5) 1_565
Cu1 O1 C6 O2 -29.3(13) .
Cu1 O1 C6 C3 153.5(5) .
C13 C3 C6 O2 2.3(11) .
C12 C3 C6 O2 179.4(7) .
C13 C3 C6 O1 179.8(7) .
C12 C3 C6 O1 -3.1(11) .
N5 N4 C8 C10 -162.3(8) .
N5 N4 C8 C11 18.2(12) .
C11 C8 C10 C13 -2.6(12) .
N4 C8 C10 C13 178.0(8) .
C10 C8 C11 C12 1.5(13) .
N4 C8 C11 C12 -179.0(8) .
C8 C11 C12 C3 -0.4(13) .
C13 C3 C12 C11 0.3(12) .
C6 C3 C12 C11 -176.8(7) .
C8 C10 C13 C3 2.5(13) .
C12 C3 C13 C10 -1.4(12) .
C6 C3 C13 C10 175.8(7) .
